data_4316355
loop_
_publ_author_name
'Rajendra Singh Dhayal'
'Kiran Kumar Varma Chakrahari'
'Babu Varghese'
'Shaikh M. Mobin'
'Sundargopal Ghosh'

_publ_section_title
;
 Chemistry of Molybdaboranes: Synthesis, Structures, and Characterization
 of a New Class of Open-Cage Dimolybdaheteroborane Clusters
;
_journal_name_full 'Inorganic Chemistry'
_journal_page_first 7741
_journal_page_last 7747
_journal_paper_doi 10.1021/ic100520k
_journal_volume 49
_journal_year 2010
_chemical_formula_sum 'C38 H51 B4 Mo2 Se3'
_chemical_formula_weight 979.79
_chemical_name_systematic
;
 ?
;
_space_group_IT_number 14
_symmetry_cell_setting monoclinic
_symmetry_space_group_name_Hall '-P 2ybc'
_symmetry_space_group_name_H-M 'P 1 21/c 1'
_atom_sites_solution_hydrogens geom
_atom_sites_solution_primary direct
_atom_sites_solution_secondary difmap
_audit_creation_method SHELXL-97
_cell_angle_alpha 90.00
_cell_angle_beta 106.944(9)
_cell_angle_gamma 90.00
_cell_formula_units_Z 4
_cell_length_a 20.1362(14)
_cell_length_b 11.4533(4)
_cell_length_c 17.2837(13)
_cell_measurement_reflns_used 14581
_cell_measurement_temperature 150(2)
_cell_measurement_theta_max 32.7
_cell_measurement_theta_min 3.2
_cell_volume 3813.0(5)
_computing_cell_refinement 'CrysAlis RED, Oxford Diffraction Ltd.,'
_computing_data_collection 'CrysAlis CCD, Oxford Diffraction Ltd.,'
_computing_data_reduction 'CrysAlis RED, Oxford Diffraction Ltd.,'
_computing_molecular_graphics Ortep3
_computing_publication_material Shelx97
_computing_structure_refinement 'SHELXL-97 (Sheldrick, 1997)'
_computing_structure_solution 'SHELXS-97 (Sheldrick, 1997)'
_diffrn_ambient_temperature 150(2)
_diffrn_detector_area_resol_mean 15.9948
_diffrn_measured_fraction_theta_full 0.998
_diffrn_measured_fraction_theta_max 0.998
_diffrn_measurement_device_type 'OXFORD DIFFRACTION XCALIBUR-S'
_diffrn_measurement_method \w/q-scan
_diffrn_radiation_monochromator graphite
_diffrn_radiation_source 'Enhance (Mo) X-ray Source'
_diffrn_radiation_type MoK\a
_diffrn_radiation_wavelength 0.71073
_diffrn_reflns_av_R_equivalents 0.0351
_diffrn_reflns_av_sigmaI/netI 0.0425
_diffrn_reflns_limit_h_max 23
_diffrn_reflns_limit_h_min -23
_diffrn_reflns_limit_k_max 8
_diffrn_reflns_limit_k_min -13
_diffrn_reflns_limit_l_max 20
_diffrn_reflns_limit_l_min -20
_diffrn_reflns_number 27403
_diffrn_reflns_theta_full 25.00
_diffrn_reflns_theta_max 25.00
_diffrn_reflns_theta_min 3.27
_exptl_absorpt_coefficient_mu 3.548
_exptl_absorpt_correction_T_max 0.572
_exptl_absorpt_correction_T_min 0.421
_exptl_absorpt_correction_type multi-scan
_exptl_absorpt_process_details
;
CrysAlis RED, Oxford Diffraction Ltd.,
Version 1.171.31.7 (release 18-10-2006 CrysAlis171 .NET)
(compiled Oct 18 2006,16:28:17)
Empirical absorption correction using spherical harmonics,
 implemented in SCALE3 ABSPACK scaling algorithm.
;
_exptl_crystal_colour orange
_exptl_crystal_density_diffrn 1.707
_exptl_crystal_density_method 'not measured'
_exptl_crystal_description block
_exptl_crystal_F_000 1940
_exptl_crystal_size_max 0.28
_exptl_crystal_size_mid 0.23
_exptl_crystal_size_min 0.20
_refine_diff_density_max 0.481
_refine_diff_density_min -0.384
_refine_diff_density_rms 0.067
_refine_ls_extinction_method none
_refine_ls_goodness_of_fit_ref 0.891
_refine_ls_hydrogen_treatment mixed
_refine_ls_matrix_type full
_refine_ls_number_parameters 458
_refine_ls_number_reflns 6704
_refine_ls_number_restraints 0
_refine_ls_restrained_S_all 0.891
_refine_ls_R_factor_all 0.0319
_refine_ls_R_factor_gt 0.0208
_refine_ls_shift/su_max 0.001
_refine_ls_shift/su_mean 0.000
_refine_ls_structure_factor_coef Fsqd
_refine_ls_weighting_details 'calc w=1/[\s^2^(Fo^2^)+(0.0204P)^2^+0.0000P] where P=(Fo^2^+2Fc^2^)/3'
_refine_ls_weighting_scheme calc
_refine_ls_wR_factor_gt 0.0409
_refine_ls_wR_factor_ref 0.0419
_reflns_number_gt 5224
_reflns_number_total 6704
_reflns_threshold_expression >2sigma(I)
_cod_data_source_file ic100520k_si_001_5.cif
_cod_data_source_block V
_cod_depositor_comments
;
The following automatic conversions were performed:

'_symmetry_cell_setting' value 'Monoclinic' changed to 'monoclinic'
according to the built-in table from CIF Core dictionary named
'cif_core.dic' version 2.4.1 from 2010-06-29.

Automatic conversion script
Id: cif_fix_values 1646 2011-03-28 12:23:43Z adriana 
;
_cod_original_cell_volume 3813.0(4)
_cod_original_sg_symbol_H-M 'P 21/c'
_cod_database_code 4316355

loop_
_symmetry_equiv_pos_as_xyz
'x, y, z'
'-x, y+1/2, -z+1/2'
'-x, -y, -z'
'x, -y-1/2, z-1/2'

loop_
_atom_site_label
_atom_site_type_symbol
_atom_site_fract_x
_atom_site_fract_y
_atom_site_fract_z
_atom_site_U_iso_or_equiv
_atom_site_adp_type
_atom_site_occupancy
_atom_site_symmetry_multiplicity
_atom_site_calc_flag
_atom_site_refinement_flags
_atom_site_disorder_assembly
_atom_site_disorder_group
Mo1 Mo 0.221638(11) -0.32209(2) 0.493874(13) 0.01470(6) Uani 1 1 d . . .
Mo2 Mo 0.313789(11) -0.15073(2) 0.491869(13) 0.01540(6) Uani 1 1 d . . .
Se1 Se 0.267589(13) -0.18728(2) 0.619660(15) 0.01826(7) Uani 1 1 d . . .
Se2 Se 0.116632(15) -0.07603(3) 0.334892(16) 0.02349(8) Uani 1 1 d . . .
Se3 Se 0.398832(16) -0.46902(3) 0.58786(2) 0.03958(10) Uani 1 1 d . . .
B1 B 0.19327(16) -0.1449(3) 0.42477(18) 0.0176(7) Uani 1 1 d . . .
B2 B 0.23961(16) -0.2391(3) 0.38408(19) 0.0183(7) Uani 1 1 d . . .
B3 B 0.30385(17) -0.3261(3) 0.4311(2) 0.0213(7) Uani 1 1 d . . .
B4 B 0.33503(16) -0.3400(3) 0.53679(19) 0.0202(7) Uani 1 1 d . . .
C1 C 0.14118(13) -0.4468(2) 0.41204(15) 0.0188(6) Uani 1 1 d . . .
C2 C 0.10870(13) -0.4010(2) 0.46894(15) 0.0184(6) Uani 1 1 d . . .
C3 C 0.14844(14) -0.4385(2) 0.54758(15) 0.0212(6) Uani 1 1 d . . .
C4 C 0.20396(14) -0.5086(2) 0.53910(15) 0.0204(6) Uani 1 1 d . . .
C5 C 0.19919(13) -0.5145(2) 0.45484(15) 0.0181(6) Uani 1 1 d . . .
C6 C 0.11335(14) -0.4342(2) 0.32212(14) 0.0245(7) Uani 1 1 d . . .
H6A H 0.1515 -0.4417 0.2978 0.037 Uiso 1 1 calc R . .
H6B H 0.0916 -0.3574 0.3090 0.037 Uiso 1 1 calc R . .
H6C H 0.0788 -0.4953 0.3007 0.037 Uiso 1 1 calc R . .
C7 C 0.04208(13) -0.3348(3) 0.44650(16) 0.0268(7) Uani 1 1 d . . .
H7A H 0.0034 -0.3889 0.4249 0.040 Uiso 1 1 calc R . .
H7B H 0.0428 -0.2764 0.4053 0.040 Uiso 1 1 calc R . .
H7C H 0.0363 -0.2957 0.4945 0.040 Uiso 1 1 calc R . .
C8 C 0.13179(15) -0.4201(3) 0.62549(15) 0.0292(7) Uani 1 1 d . . .
H8A H 0.0946 -0.3621 0.6176 0.044 Uiso 1 1 calc R . .
H8B H 0.1733 -0.3921 0.6667 0.044 Uiso 1 1 calc R . .
H8C H 0.1166 -0.4941 0.6432 0.044 Uiso 1 1 calc R . .
C9 C 0.24861(15) -0.5829(3) 0.60623(16) 0.0309(7) Uani 1 1 d . . .
H9A H 0.2194 -0.6394 0.6237 0.046 Uiso 1 1 calc R . .
H9B H 0.2724 -0.5329 0.6519 0.046 Uiso 1 1 calc R . .
H9C H 0.2831 -0.6246 0.5867 0.046 Uiso 1 1 calc R . .
C10 C 0.24095(14) -0.5914(2) 0.41669(16) 0.0256(7) Uani 1 1 d . . .
H10A H 0.2200 -0.6692 0.4077 0.038 Uiso 1 1 calc R . .
H10B H 0.2885 -0.5974 0.4526 0.038 Uiso 1 1 calc R . .
H10C H 0.2417 -0.5578 0.3648 0.038 Uiso 1 1 calc R . .
C11 C 0.42370(14) -0.1115(2) 0.47959(17) 0.0227(7) Uani 1 1 d . . .
C12 C 0.37542(14) -0.0840(3) 0.40378(16) 0.0243(7) Uani 1 1 d . . .
C13 C 0.33346(13) 0.0087(2) 0.41650(15) 0.0205(6) Uani 1 1 d . . .
C14 C 0.35545(13) 0.0399(2) 0.50024(15) 0.0188(6) Uani 1 1 d . . .
C15 C 0.41152(13) -0.0342(2) 0.53929(16) 0.0205(6) Uani 1 1 d . . .
C16 C 0.48115(15) -0.1997(3) 0.49262(19) 0.0347(8) Uani 1 1 d . . .
H16A H 0.4625 -0.2730 0.4657 0.052 Uiso 1 1 calc R . .
H16B H 0.5012 -0.2137 0.5507 0.052 Uiso 1 1 calc R . .
H16C H 0.5172 -0.1699 0.4700 0.052 Uiso 1 1 calc R . .
C17 C 0.37299(16) -0.1350(3) 0.32322(17) 0.0360(8) Uani 1 1 d . . .
H17A H 0.3976 -0.0834 0.2956 0.054 Uiso 1 1 calc R . .
H17B H 0.3245 -0.1430 0.2903 0.054 Uiso 1 1 calc R . .
H17C H 0.3952 -0.2119 0.3310 0.054 Uiso 1 1 calc R . .
C18 C 0.28035(15) 0.0728(3) 0.35133(16) 0.0337(8) Uani 1 1 d . . .
H18A H 0.3032 0.1340 0.3288 0.051 Uiso 1 1 calc R . .
H18B H 0.2459 0.1082 0.3742 0.051 Uiso 1 1 calc R . .
H18C H 0.2571 0.0179 0.3084 0.051 Uiso 1 1 calc R . .
C19 C 0.33003(15) 0.1407(2) 0.53823(17) 0.0286(7) Uani 1 1 d . . .
H19A H 0.3401 0.1270 0.5965 0.043 Uiso 1 1 calc R . .
H19B H 0.2798 0.1492 0.5140 0.043 Uiso 1 1 calc R . .
H19C H 0.3535 0.2122 0.5291 0.043 Uiso 1 1 calc R . .
C20 C 0.45375(14) -0.0239(3) 0.62652(16) 0.0310(8) Uani 1 1 d . . .
H20A H 0.4750 0.0538 0.6361 0.046 Uiso 1 1 calc R . .
H20B H 0.4902 -0.0836 0.6390 0.046 Uiso 1 1 calc R . .
H20C H 0.4235 -0.0351 0.6613 0.046 Uiso 1 1 calc R . .
C21 C 0.19829(14) -0.0731(2) 0.62745(14) 0.0192(6) Uani 1 1 d . . .
C22 C 0.22105(15) 0.0315(3) 0.66537(15) 0.0260(7) Uani 1 1 d . . .
H22 H 0.2694 0.0473 0.6846 0.031 Uiso 1 1 calc R . .
C23 C 0.17383(17) 0.1135(3) 0.67548(17) 0.0331(8) Uani 1 1 d . . .
H23 H 0.1899 0.1856 0.7013 0.040 Uiso 1 1 calc R . .
C24 C 0.10347(17) 0.0910(3) 0.64823(17) 0.0355(8) Uani 1 1 d . . .
H24 H 0.0711 0.1477 0.6548 0.043 Uiso 1 1 calc R . .
C25 C 0.08074(15) -0.0135(3) 0.61176(16) 0.0312(8) Uani 1 1 d . . .
H25 H 0.0324 -0.0299 0.5934 0.037 Uiso 1 1 calc R . .
C26 C 0.12800(14) -0.0954(3) 0.60164(15) 0.0246(7) Uani 1 1 d . . .
H26 H 0.1118 -0.1680 0.5766 0.030 Uiso 1 1 calc R . .
C27 C 0.09765(13) 0.0768(2) 0.36766(15) 0.0192(6) Uani 1 1 d . . .
C28 C 0.11866(13) 0.1184(2) 0.44614(16) 0.0215(6) Uani 1 1 d . . .
H28 H 0.1460 0.0706 0.4885 0.026 Uiso 1 1 calc R . .
C29 C 0.09987(14) 0.2294(2) 0.46299(17) 0.0258(7) Uani 1 1 d . . .
H29 H 0.1151 0.2581 0.5169 0.031 Uiso 1 1 calc R . .
C30 C 0.05950(14) 0.2985(3) 0.40281(17) 0.0275(7) Uani 1 1 d . . .
H30 H 0.0457 0.3739 0.4151 0.033 Uiso 1 1 calc R . .
C31 C 0.03896(15) 0.2578(3) 0.32432(18) 0.0309(7) Uani 1 1 d . . .
H31 H 0.0113 0.3055 0.2822 0.037 Uiso 1 1 calc R . .
C32 C 0.05846(14) 0.1486(3) 0.30695(16) 0.0265(7) Uani 1 1 d . . .
H32 H 0.0449 0.1218 0.2526 0.032 Uiso 1 1 calc R . .
C33 C 0.48365(14) -0.3956(3) 0.64777(16) 0.0252(7) Uani 1 1 d . . .
C34 C 0.54560(15) -0.4372(3) 0.63824(17) 0.0364(8) Uani 1 1 d . . .
H34 H 0.5451 -0.4994 0.6018 0.044 Uiso 1 1 calc R . .
C35 C 0.60755(16) -0.3882(3) 0.68148(19) 0.0461(10) Uani 1 1 d . . .
H35 H 0.6499 -0.4166 0.6749 0.055 Uiso 1 1 calc R . .
C36 C 0.60837(17) -0.2983(3) 0.73432(19) 0.0442(10) Uani 1 1 d . . .
H36 H 0.6513 -0.2646 0.7640 0.053 Uiso 1 1 calc R . .
C37 C 0.54787(17) -0.2571(3) 0.74440(17) 0.0367(8) Uani 1 1 d . . .
H37 H 0.5489 -0.1950 0.7811 0.044 Uiso 1 1 calc R . .
C38 C 0.48489(15) -0.3057(3) 0.70120(16) 0.0277(7) Uani 1 1 d . . .
H38 H 0.4428 -0.2772 0.7084 0.033 Uiso 1 1 calc R . .
H1C H 0.1657(12) -0.191(2) 0.4723(13) 0.017(7) Uiso 1 1 d . . .
H3C H 0.3683(13) -0.249(2) 0.5631(14) 0.028(7) Uiso 1 1 d . . .
H1D H 0.2303(11) -0.069(2) 0.4679(13) 0.011(6) Uiso 1 1 d . . .
H3B H 0.3316(13) -0.380(2) 0.3954(15) 0.022(7) Uiso 1 1 d . . .
H2B H 0.2283(11) -0.236(2) 0.3209(14) 0.015(6) Uiso 1 1 d . . .

loop_
_atom_site_aniso_label
_atom_site_aniso_U_11
_atom_site_aniso_U_22
_atom_site_aniso_U_33
_atom_site_aniso_U_23
_atom_site_aniso_U_13
_atom_site_aniso_U_12
Mo1 0.01399(13) 0.01558(13) 0.01497(12) 0.00020(10) 0.00488(9) -0.00101(10)
Mo2 0.01400(13) 0.01587(13) 0.01690(12) -0.00001(10) 0.00541(9) -0.00119(10)
Se1 0.01729(15) 0.02173(16) 0.01519(14) 0.00005(12) 0.00386(10) -0.00076(12)
Se2 0.02422(17) 0.02409(17) 0.01743(15) -0.00096(12) -0.00138(11) 0.00197(13)
Se3 0.02517(19) 0.02137(18) 0.0610(2) 0.00583(16) -0.00499(15) 0.00330(14)
B1 0.0145(17) 0.0211(18) 0.0171(16) 0.0015(14) 0.0046(12) 0.0008(13)
B2 0.0206(18) 0.0190(18) 0.0167(17) -0.0010(14) 0.0078(13) -0.0041(14)
B3 0.0221(19) 0.0196(18) 0.0248(18) -0.0015(14) 0.0110(14) -0.0034(15)
B4 0.0169(17) 0.0176(18) 0.0257(18) 0.0001(14) 0.0058(13) -0.0004(14)
C1 0.0198(16) 0.0158(16) 0.0206(15) -0.0029(12) 0.0059(12) -0.0046(12)
C2 0.0146(15) 0.0180(16) 0.0239(15) -0.0033(12) 0.0078(12) -0.0063(11)
C3 0.0226(17) 0.0198(16) 0.0223(15) -0.0008(12) 0.0086(12) -0.0099(12)
C4 0.0239(16) 0.0175(16) 0.0204(15) 0.0028(12) 0.0073(12) -0.0043(12)
C5 0.0187(16) 0.0132(15) 0.0234(15) -0.0006(12) 0.0076(11) -0.0028(12)
C6 0.0245(17) 0.0268(17) 0.0192(15) -0.0033(13) 0.0018(12) -0.0038(13)
C7 0.0187(16) 0.0326(18) 0.0283(16) -0.0042(14) 0.0057(12) -0.0042(13)
C8 0.0328(19) 0.0358(19) 0.0235(16) -0.0002(14) 0.0154(13) -0.0111(15)
C9 0.0338(19) 0.0276(18) 0.0294(17) 0.0102(14) 0.0064(14) -0.0033(14)
C10 0.0292(18) 0.0201(16) 0.0287(16) -0.0014(13) 0.0102(13) 0.0011(13)
C11 0.0159(16) 0.0192(16) 0.0362(17) 0.0042(13) 0.0126(13) -0.0057(12)
C12 0.0246(17) 0.0250(17) 0.0285(16) -0.0017(13) 0.0157(13) -0.0103(13)
C13 0.0189(16) 0.0225(16) 0.0220(15) 0.0043(12) 0.0088(12) -0.0063(12)
C14 0.0185(16) 0.0149(15) 0.0247(16) 0.0019(12) 0.0091(12) -0.0069(12)
C15 0.0162(16) 0.0179(15) 0.0280(16) 0.0013(12) 0.0073(12) -0.0064(12)
C16 0.0271(18) 0.0313(19) 0.052(2) 0.0032(15) 0.0217(15) -0.0007(15)
C17 0.041(2) 0.041(2) 0.0348(18) -0.0092(15) 0.0261(15) -0.0158(16)
C18 0.0311(19) 0.039(2) 0.0291(17) 0.0148(15) 0.0056(14) -0.0057(15)
C19 0.0315(18) 0.0205(17) 0.0347(18) 0.0010(13) 0.0112(13) -0.0014(13)
C20 0.0278(18) 0.0296(18) 0.0295(17) 0.0042(14) -0.0012(13) -0.0083(14)
C21 0.0267(17) 0.0207(16) 0.0131(14) 0.0003(12) 0.0107(11) 0.0015(13)
C22 0.0302(18) 0.0299(18) 0.0194(15) 0.0013(13) 0.0098(12) -0.0043(14)
C23 0.057(2) 0.0234(18) 0.0235(16) -0.0018(13) 0.0186(15) 0.0001(16)
C24 0.047(2) 0.039(2) 0.0278(17) 0.0130(15) 0.0221(15) 0.0208(17)
C25 0.0250(18) 0.048(2) 0.0228(16) 0.0062(15) 0.0103(13) 0.0070(15)
C26 0.0273(18) 0.0284(18) 0.0204(15) -0.0012(13) 0.0105(12) -0.0044(14)
C27 0.0127(15) 0.0201(16) 0.0264(16) 0.0012(12) 0.0084(12) -0.0005(12)
C28 0.0185(16) 0.0246(17) 0.0208(15) 0.0050(12) 0.0050(12) 0.0020(12)
C29 0.0268(18) 0.0245(17) 0.0290(16) -0.0010(13) 0.0125(13) -0.0025(13)
C30 0.0213(17) 0.0204(17) 0.0434(19) 0.0010(14) 0.0134(14) -0.0021(13)
C31 0.0265(18) 0.0253(18) 0.0365(18) 0.0131(15) 0.0023(14) 0.0042(14)
C32 0.0211(16) 0.0312(18) 0.0227(15) 0.0039(13) -0.0005(12) -0.0023(13)
C33 0.0215(17) 0.0304(18) 0.0219(16) 0.0095(13) 0.0034(12) 0.0045(13)
C34 0.0267(19) 0.052(2) 0.0294(18) 0.0044(16) 0.0062(14) 0.0142(16)
C35 0.020(2) 0.079(3) 0.039(2) 0.016(2) 0.0085(15) 0.0054(18)
C36 0.028(2) 0.061(3) 0.035(2) 0.0227(18) -0.0041(15) -0.0111(18)
C37 0.049(2) 0.033(2) 0.0224(17) 0.0091(14) 0.0010(15) -0.0032(16)
C38 0.0282(18) 0.0314(18) 0.0250(16) 0.0108(14) 0.0100(13) 0.0046(14)

loop_
_atom_type_symbol
_atom_type_description
_atom_type_scat_dispersion_real
_atom_type_scat_dispersion_imag
_atom_type_scat_source
C C 0.0033 0.0016 'International Tables Vol C Tables 4.2.6.8 and 6.1.1.4'
H H 0.0000 0.0000 'International Tables Vol C Tables 4.2.6.8 and 6.1.1.4'
B B 0.0013 0.0007 'International Tables Vol C Tables 4.2.6.8 and 6.1.1.4'
Se Se -0.0929 2.2259 'International Tables Vol C Tables 4.2.6.8 and 6.1.1.4'
Mo Mo -1.6832 0.6857 'International Tables Vol C Tables 4.2.6.8 and 6.1.1.4'

loop_
_geom_angle_atom_site_label_1
_geom_angle_atom_site_label_2
_geom_angle_atom_site_label_3
_geom_angle
_geom_angle_site_symmetry_1
_geom_angle_site_symmetry_3
_geom_angle_publ_flag
B4 Mo1 B3 46.80(12) . . ?
B4 Mo1 B2 85.25(11) . . ?
B3 Mo1 B2 43.22(12) . . ?
B4 Mo1 C1 128.64(11) . . ?
B3 Mo1 C1 100.22(11) . . ?
B2 Mo1 C1 90.07(10) . . ?
B4 Mo1 C5 96.04(11) . . ?
B3 Mo1 C5 87.03(11) . . ?
B2 Mo1 C5 102.88(10) . . ?
C1 Mo1 C5 35.74(9) . . ?
B4 Mo1 C4 92.66(11) . . ?
B3 Mo1 C4 110.57(11) . . ?
B2 Mo1 C4 138.39(10) . . ?
C1 Mo1 C4 59.43(9) . . ?
C5 Mo1 C4 35.91(9) . . ?
B4 Mo1 B1 109.20(11) . . ?
B3 Mo1 B1 82.81(12) . . ?
B2 Mo1 B1 43.65(11) . . ?
C1 Mo1 B1 101.56(10) . . ?
C5 Mo1 B1 132.87(10) . . ?
C4 Mo1 B1 157.69(10) . . ?
B4 Mo1 C2 151.08(11) . . ?
B3 Mo1 C2 135.57(11) . . ?
B2 Mo1 C2 113.01(10) . . ?
C1 Mo1 C2 35.58(9) . . ?
C5 Mo1 C2 59.11(9) . . ?
C4 Mo1 C2 58.66(9) . . ?
B1 Mo1 C2 99.19(10) . . ?
B4 Mo1 C3 121.32(11) . . ?
B3 Mo1 C3 144.57(11) . . ?
B2 Mo1 C3 147.35(10) . . ?
C1 Mo1 C3 59.08(9) . . ?
C5 Mo1 C3 59.10(9) . . ?
C4 Mo1 C3 35.08(9) . . ?
B1 Mo1 C3 126.94(10) . . ?
C2 Mo1 C3 35.09(9) . . ?
B4 Mo1 Se1 72.07(8) . . ?
B3 Mo1 Se1 106.54(9) . . ?
B2 Mo1 Se1 110.43(8) . . ?
C1 Mo1 Se1 153.20(7) . . ?
C5 Mo1 Se1 143.15(6) . . ?
C4 Mo1 Se1 108.30(6) . . ?
B1 Mo1 Se1 83.49(7) . . ?
C2 Mo1 Se1 117.82(6) . . ?
C3 Mo1 Se1 96.70(6) . . ?
B4 Mo1 Mo2 54.76(8) . . ?
B3 Mo1 Mo2 53.10(9) . . ?
B2 Mo1 Mo2 53.30(8) . . ?
C1 Mo1 Mo2 143.29(6) . . ?
C5 Mo1 Mo2 139.82(7) . . ?
C4 Mo1 Mo2 146.97(7) . . ?
B1 Mo1 Mo2 55.33(7) . . ?
C2 Mo1 Mo2 154.16(7) . . ?
C3 Mo1 Mo2 156.92(6) . . ?
Se1 Mo1 Mo2 60.224(10) . . ?
B4 Mo1 H1C 131.1(7) . . ?
B3 Mo1 H1C 114.4(8) . . ?
B2 Mo1 H1C 74.0(7) . . ?
C1 Mo1 H1C 95.8(7) . . ?
C5 Mo1 H1C 131.3(7) . . ?
C4 Mo1 H1C 131.8(8) . . ?
B1 Mo1 H1C 31.6(7) . . ?
C2 Mo1 H1C 77.1(7) . . ?
C3 Mo1 H1C 97.1(8) . . ?
Se1 Mo1 H1C 74.6(7) . . ?
Mo2 Mo1 H1C 77.8(7) . . ?
B3 Mo2 B2 42.87(12) . . ?
B3 Mo2 B4 45.43(12) . . ?
B2 Mo2 B4 82.49(11) . . ?
B3 Mo2 C15 129.02(11) . . ?
B2 Mo2 C15 146.90(10) . . ?
B4 Mo2 C15 111.56(10) . . ?
B3 Mo2 C11 95.00(11) . . ?
B2 Mo2 C11 115.39(11) . . ?
B4 Mo2 C11 97.14(11) . . ?
C15 Mo2 C11 35.94(9) . . ?
B3 Mo2 C14 148.02(11) . . ?
B2 Mo2 C14 127.67(10) . . ?
B4 Mo2 C14 146.57(10) . . ?
C15 Mo2 C14 35.49(9) . . ?
C11 Mo2 C14 59.33(10) . . ?
B3 Mo2 C13 116.30(11) . . ?
B2 Mo2 C13 93.96(10) . . ?
B4 Mo2 C13 151.31(11) . . ?
C15 Mo2 C13 58.99(9) . . ?
C11 Mo2 C13 58.65(9) . . ?
C14 Mo2 C13 35.66(9) . . ?
B3 Mo2 C12 88.85(11) . . ?
B2 Mo2 C12 87.63(10) . . ?
B4 Mo2 C12 116.29(11) . . ?
C15 Mo2 C12 59.28(9) . . ?
C11 Mo2 C12 35.32(9) . . ?
C14 Mo2 C12 59.18(9) . . ?
C13 Mo2 C12 35.02(9) . . ?
B3 Mo2 B1 81.79(12) . . ?
B2 Mo2 B1 43.22(11) . . ?
B4 Mo2 B1 104.78(11) . . ?
C15 Mo2 B1 143.14(10) . . ?
C11 Mo2 B1 144.74(10) . . ?
C14 Mo2 B1 107.67(10) . . ?
C13 Mo2 B1 91.20(10) . . ?
C12 Mo2 B1 109.42(10) . . ?
B3 Mo2 Se1 103.97(9) . . ?
B2 Mo2 Se1 107.82(8) . . ?
B4 Mo2 Se1 69.39(8) . . ?
C15 Mo2 Se1 105.21(7) . . ?
C11 Mo2 Se1 132.53(7) . . ?
C14 Mo2 Se1 107.58(6) . . ?
C13 Mo2 Se1 137.64(7) . . ?
C12 Mo2 Se1 164.37(7) . . ?
B1 Mo2 Se1 81.66(7) . . ?
B3 Mo2 Mo1 52.44(9) . . ?
B2 Mo2 Mo1 52.77(8) . . ?
B4 Mo2 Mo1 51.20(8) . . ?
C15 Mo2 Mo1 157.81(7) . . ?
C11 Mo2 Mo1 144.50(7) . . ?
C14 Mo2 Mo1 156.15(7) . . ?
C13 Mo2 Mo1 143.08(6) . . ?
C12 Mo2 Mo1 137.37(7) . . ?
B1 Mo2 Mo1 54.40(8) . . ?
Se1 Mo2 Mo1 58.000(10) . . ?
B3 Mo2 H3C 73.4(8) . . ?
B2 Mo2 H3C 114.4(8) . . ?
B4 Mo2 H3C 32.8(8) . . ?
C15 Mo2 H3C 80.2(8) . . ?
C11 Mo2 H3C 77.0(8) . . ?
C14 Mo2 H3C 114.0(9) . . ?
C13 Mo2 H3C 134.7(8) . . ?
C12 Mo2 H3C 108.4(8) . . ?
B1 Mo2 H3C 133.8(8) . . ?
Se1 Mo2 H3C 67.8(8) . . ?
Mo1 Mo2 H3C 79.8(8) . . ?
B3 Mo2 H1D 113.2(7) . . ?
B2 Mo2 H1D 72.8(7) . . ?
B4 Mo2 H1D 128.0(7) . . ?
C15 Mo2 H1D 114.1(7) . . ?
C11 Mo2 H1D 134.7(7) . . ?
C14 Mo2 H1D 80.1(7) . . ?
C13 Mo2 H1D 76.9(7) . . ?
C12 Mo2 H1D 107.8(7) . . ?
B1 Mo2 H1D 31.4(7) . . ?
Se1 Mo2 H1D 75.7(7) . . ?
Mo1 Mo2 H1D 77.8(7) . . ?
H3C Mo2 H1D 143.3(10) . . ?
C21 Se1 Mo1 111.62(7) . . ?
C21 Se1 Mo2 112.46(7) . . ?
Mo1 Se1 Mo2 61.776(10) . . ?
C27 Se2 B1 107.81(12) . . ?
C33 Se3 B4 105.84(13) . . ?
B2 B1 Se2 108.62(18) . . ?
B2 B1 Mo1 65.20(15) . . ?
Se2 B1 Mo1 139.05(15) . . ?
B2 B1 Mo2 65.06(14) . . ?
Se2 B1 Mo2 147.01(16) . . ?
Mo1 B1 Mo2 70.27(8) . . ?
B2 B1 H1C 114.1(11) . . ?
Se2 B1 H1C 106.9(11) . . ?
Mo1 B1 H1C 51.6(11) . . ?
Mo2 B1 H1C 104.9(10) . . ?
B2 B1 H1D 112.7(11) . . ?
Se2 B1 H1D 112.5(10) . . ?
Mo1 B1 H1D 106.6(10) . . ?
Mo2 B1 H1D 51.3(10) . . ?
H1C B1 H1D 102.0(14) . . ?
B3 B2 B1 128.6(2) . . ?
B3 B2 Mo1 67.88(16) . . ?
B1 B2 Mo1 71.15(15) . . ?
B3 B2 Mo2 68.19(16) . . ?
B1 B2 Mo2 71.72(14) . . ?
Mo1 B2 Mo2 73.93(9) . . ?
B3 B2 H2B 115.6(13) . . ?
B1 B2 H2B 115.6(13) . . ?
Mo1 B2 H2B 148.6(13) . . ?
Mo2 B2 H2B 137.4(13) . . ?
B2 B3 B4 124.0(3) . . ?
B2 B3 Mo1 68.90(16) . . ?
B4 B3 Mo1 65.61(15) . . ?
B2 B3 Mo2 68.94(16) . . ?
B4 B3 Mo2 68.86(15) . . ?
Mo1 B3 Mo2 74.46(11) . . ?
B2 B3 H3B 120.2(12) . . ?
B4 B3 H3B 115.8(12) . . ?
Mo1 B3 H3B 146.5(13) . . ?
Mo2 B3 H3B 138.8(13) . . ?
B3 B4 Se3 121.2(2) . . ?
B3 B4 Mo1 67.59(15) . . ?
Se3 B4 Mo1 133.90(16) . . ?
B3 B4 Mo2 65.71(15) . . ?
Se3 B4 Mo2 151.99(17) . . ?
Mo1 B4 Mo2 74.04(10) . . ?
B3 B4 H3C 107.0(11) . . ?
Se3 B4 H3C 104.6(11) . . ?
Mo1 B4 H3C 115.9(12) . . ?
Mo2 B4 H3C 50.4(11) . . ?
C5 C1 C2 108.3(2) . . ?
C5 C1 C6 126.6(2) . . ?
C2 C1 C6 124.8(2) . . ?
C5 C1 Mo1 72.19(14) . . ?
C2 C1 Mo1 74.45(14) . . ?
C6 C1 Mo1 124.05(18) . . ?
C3 C2 C1 107.6(2) . . ?
C3 C2 C7 127.8(2) . . ?
C1 C2 C7 124.4(2) . . ?
C3 C2 Mo1 72.49(14) . . ?
C1 C2 Mo1 69.97(14) . . ?
C7 C2 Mo1 126.66(19) . . ?
C4 C3 C2 108.2(2) . . ?
C4 C3 C8 124.3(2) . . ?
C2 C3 C8 127.2(3) . . ?
C4 C3 Mo1 71.26(15) . . ?
C2 C3 Mo1 72.42(15) . . ?
C8 C3 Mo1 127.08(18) . . ?
C3 C4 C5 108.1(2) . . ?
C3 C4 C9 123.5(2) . . ?
C5 C4 C9 127.2(2) . . ?
C3 C4 Mo1 73.66(15) . . ?
C5 C4 Mo1 71.02(14) . . ?
C9 C4 Mo1 131.20(18) . . ?
C1 C5 C4 107.8(2) . . ?
C1 C5 C10 125.1(2) . . ?
C4 C5 C10 126.6(2) . . ?
C1 C5 Mo1 72.07(15) . . ?
C4 C5 Mo1 73.07(14) . . ?
C10 C5 Mo1 127.05(18) . . ?
C1 C6 H6A 109.5 . . ?
C1 C6 H6B 109.5 . . ?
H6A C6 H6B 109.5 . . ?
C1 C6 H6C 109.5 . . ?
H6A C6 H6C 109.5 . . ?
H6B C6 H6C 109.5 . . ?
C2 C7 H7A 109.5 . . ?
C2 C7 H7B 109.5 . . ?
H7A C7 H7B 109.5 . . ?
C2 C7 H7C 109.5 . . ?
H7A C7 H7C 109.5 . . ?
H7B C7 H7C 109.5 . . ?
C3 C8 H8A 109.5 . . ?
C3 C8 H8B 109.5 . . ?
H8A C8 H8B 109.5 . . ?
C3 C8 H8C 109.5 . . ?
H8A C8 H8C 109.5 . . ?
H8B C8 H8C 109.5 . . ?
C4 C9 H9A 109.5 . . ?
C4 C9 H9B 109.5 . . ?
H9A C9 H9B 109.5 . . ?
C4 C9 H9C 109.5 . . ?
H9A C9 H9C 109.5 . . ?
H9B C9 H9C 109.5 . . ?
C5 C10 H10A 109.5 . . ?
C5 C10 H10B 109.5 . . ?
H10A C10 H10B 109.5 . . ?
C5 C10 H10C 109.5 . . ?
H10A C10 H10C 109.5 . . ?
H10B C10 H10C 109.5 . . ?
C12 C11 C15 108.2(2) . . ?
C12 C11 C16 125.3(3) . . ?
C15 C11 C16 126.4(3) . . ?
C12 C11 Mo2 73.36(16) . . ?
C15 C11 Mo2 71.75(15) . . ?
C16 C11 Mo2 124.61(19) . . ?
C13 C12 C11 107.6(2) . . ?
C13 C12 C17 125.3(3) . . ?
C11 C12 C17 126.8(3) . . ?
C13 C12 Mo2 72.04(15) . . ?
C11 C12 Mo2 71.31(15) . . ?
C17 C12 Mo2 126.46(19) . . ?
C12 C13 C14 108.8(2) . . ?
C12 C13 C18 125.4(2) . . ?
C14 C13 C18 125.5(3) . . ?
C12 C13 Mo2 72.94(15) . . ?
C14 C13 Mo2 71.62(15) . . ?
C18 C13 Mo2 126.86(19) . . ?
C15 C14 C13 107.5(2) . . ?
C15 C14 C19 125.6(2) . . ?
C13 C14 C19 126.5(2) . . ?
C15 C14 Mo2 71.95(15) . . ?
C13 C14 Mo2 72.73(15) . . ?
C19 C14 Mo2 126.15(18) . . ?
C14 C15 C11 107.9(2) . . ?
C14 C15 C20 124.7(3) . . ?
C11 C15 C20 127.2(3) . . ?
C14 C15 Mo2 72.56(14) . . ?
C11 C15 Mo2 72.31(15) . . ?
C20 C15 Mo2 124.96(19) . . ?
C11 C16 H16A 109.5 . . ?
C11 C16 H16B 109.5 . . ?
H16A C16 H16B 109.5 . . ?
C11 C16 H16C 109.5 . . ?
H16A C16 H16C 109.5 . . ?
H16B C16 H16C 109.5 . . ?
C12 C17 H17A 109.5 . . ?
C12 C17 H17B 109.5 . . ?
H17A C17 H17B 109.5 . . ?
C12 C17 H17C 109.5 . . ?
H17A C17 H17C 109.5 . . ?
H17B C17 H17C 109.5 . . ?
C13 C18 H18A 109.5 . . ?
C13 C18 H18B 109.5 . . ?
H18A C18 H18B 109.5 . . ?
C13 C18 H18C 109.5 . . ?
H18A C18 H18C 109.5 . . ?
H18B C18 H18C 109.5 . . ?
C14 C19 H19A 109.5 . . ?
C14 C19 H19B 109.5 . . ?
H19A C19 H19B 109.5 . . ?
C14 C19 H19C 109.5 . . ?
H19A C19 H19C 109.5 . . ?
H19B C19 H19C 109.5 . . ?
C15 C20 H20A 109.5 . . ?
C15 C20 H20B 109.5 . . ?
H20A C20 H20B 109.5 . . ?
C15 C20 H20C 109.5 . . ?
H20A C20 H20C 109.5 . . ?
H20B C20 H20C 109.5 . . ?
C22 C21 C26 118.9(3) . . ?
C22 C21 Se1 118.1(2) . . ?
C26 C21 Se1 122.8(2) . . ?
C21 C22 C23 120.3(3) . . ?
C21 C22 H22 119.9 . . ?
C23 C22 H22 119.9 . . ?
C24 C23 C22 120.3(3) . . ?
C24 C23 H23 119.8 . . ?
C22 C23 H23 119.8 . . ?
C25 C24 C23 119.5(3) . . ?
C25 C24 H24 120.2 . . ?
C23 C24 H24 120.2 . . ?
C24 C25 C26 120.1(3) . . ?
C24 C25 H25 119.9 . . ?
C26 C25 H25 119.9 . . ?
C21 C26 C25 120.8(3) . . ?
C21 C26 H26 119.6 . . ?
C25 C26 H26 119.6 . . ?
C28 C27 C32 118.9(3) . . ?
C28 C27 Se2 125.1(2) . . ?
C32 C27 Se2 116.0(2) . . ?
C29 C28 C27 119.9(3) . . ?
C29 C28 H28 120.0 . . ?
C27 C28 H28 120.0 . . ?
C30 C29 C28 120.7(3) . . ?
C30 C29 H29 119.7 . . ?
C28 C29 H29 119.7 . . ?
C29 C30 C31 119.5(3) . . ?
C29 C30 H30 120.2 . . ?
C31 C30 H30 120.2 . . ?
C32 C31 C30 120.1(3) . . ?
C32 C31 H31 120.0 . . ?
C30 C31 H31 120.0 . . ?
C31 C32 C27 120.8(3) . . ?
C31 C32 H32 119.6 . . ?
C27 C32 H32 119.6 . . ?
C38 C33 C34 119.6(3) . . ?
C38 C33 Se3 122.0(2) . . ?
C34 C33 Se3 118.4(2) . . ?
C35 C34 C33 120.0(3) . . ?
C35 C34 H34 120.0 . . ?
C33 C34 H34 120.0 . . ?
C34 C35 C36 120.1(3) . . ?
C34 C35 H35 120.0 . . ?
C36 C35 H35 120.0 . . ?
C37 C36 C35 120.4(3) . . ?
C37 C36 H36 119.8 . . ?
C35 C36 H36 119.8 . . ?
C36 C37 C38 120.2(3) . . ?
C36 C37 H37 119.9 . . ?
C38 C37 H37 119.9 . . ?
C33 C38 C37 119.7(3) . . ?
C33 C38 H38 120.1 . . ?
C37 C38 H38 120.1 . . ?

loop_
_geom_bond_atom_site_label_1
_geom_bond_atom_site_label_2
_geom_bond_distance
_geom_bond_site_symmetry_2
_geom_bond_publ_flag
Mo1 B4 2.195(3) . ?
Mo1 B3 2.228(4) . ?
Mo1 B2 2.244(3) . ?
Mo1 C1 2.309(2) . ?
Mo1 C5 2.310(3) . ?
Mo1 C4 2.337(3) . ?
Mo1 B1 2.339(3) . ?
Mo1 C2 2.367(3) . ?
Mo1 C3 2.368(3) . ?
Mo1 Se1 2.6065(4) . ?
Mo1 Mo2 2.7081(3) . ?
Mo1 H1C 1.85(2) . ?
Mo1 H4B 1.96(14) . ?
Mo2 B3 2.248(4) . ?
Mo2 B2 2.259(3) . ?
Mo2 B4 2.300(3) . ?
Mo2 C15 2.320(3) . ?
Mo2 C11 2.328(3) . ?
Mo2 C14 2.328(3) . ?
Mo2 C13 2.343(3) . ?
Mo2 C12 2.354(3) . ?
Mo2 B1 2.366(3) . ?
Mo2 Se1 2.6677(4) . ?
Mo2 H3C 1.79(2) . ?
Mo2 H1D 1.86(2) . ?
Se1 C21 1.946(3) . ?
Se2 C27 1.913(3) . ?
Se2 B1 2.005(3) . ?
Se3 C33 1.914(3) . ?
Se3 B4 1.988(3) . ?
B1 B2 1.706(4) . ?
B1 H1C 1.24(2) . ?
B1 H1D 1.24(2) . ?
B2 B3 1.647(5) . ?
B2 H2B 1.05(2) . ?
B3 B4 1.757(5) . ?
B3 H3B 1.13(3) . ?
B4 H3C 1.26(3) . ?
C1 C5 1.417(4) . ?
C1 C2 1.430(4) . ?
C1 C6 1.498(3) . ?
C2 C3 1.427(4) . ?
C2 C7 1.490(4) . ?
C3 C4 1.418(4) . ?
C3 C8 1.494(4) . ?
C4 C5 1.433(3) . ?
C4 C9 1.507(3) . ?
C5 C10 1.497(4) . ?
C6 H6A 0.9800 . ?
C6 H6B 0.9800 . ?
C6 H6C 0.9800 . ?
C7 H7A 0.9800 . ?
C7 H7B 0.9800 . ?
C7 H7C 0.9800 . ?
C8 H8A 0.9800 . ?
C8 H8B 0.9800 . ?
C8 H8C 0.9800 . ?
C9 H9A 0.9800 . ?
C9 H9B 0.9800 . ?
C9 H9C 0.9800 . ?
C10 H10A 0.9800 . ?
C10 H10B 0.9800 . ?
C10 H10C 0.9800 . ?
C11 C12 1.421(4) . ?
C11 C15 1.434(4) . ?
C11 C16 1.502(4) . ?
C12 C13 1.413(4) . ?
C12 C17 1.497(4) . ?
C13 C14 1.430(4) . ?
C13 C18 1.500(4) . ?
C14 C15 1.417(4) . ?
C14 C19 1.491(4) . ?
C15 C20 1.504(4) . ?
C16 H16A 0.9800 . ?
C16 H16B 0.9800 . ?
C16 H16C 0.9800 . ?
C17 H17A 0.9800 . ?
C17 H17B 0.9800 . ?
C17 H17C 0.9800 . ?
C18 H18A 0.9800 . ?
C18 H18B 0.9800 . ?
C18 H18C 0.9800 . ?
C19 H19A 0.9800 . ?
C19 H19B 0.9800 . ?
C19 H19C 0.9800 . ?
C20 H20A 0.9800 . ?
C20 H20B 0.9800 . ?
C20 H20C 0.9800 . ?
C21 C22 1.378(4) . ?
C21 C26 1.378(4) . ?
C22 C23 1.383(4) . ?
C22 H22 0.9500 . ?
C23 C24 1.381(4) . ?
C23 H23 0.9500 . ?
C24 C25 1.368(4) . ?
C24 H24 0.9500 . ?
C25 C26 1.383(4) . ?
C25 H25 0.9500 . ?
C26 H26 0.9500 . ?
C27 C28 1.382(3) . ?
C27 C32 1.384(4) . ?
C28 C29 1.382(4) . ?
C28 H28 0.9500 . ?
C29 C30 1.370(4) . ?
C29 H29 0.9500 . ?
C30 C31 1.379(4) . ?
C30 H30 0.9500 . ?
C31 C32 1.370(4) . ?
C31 H31 0.9500 . ?
C32 H32 0.9500 . ?
C33 C38 1.378(4) . ?
C33 C34 1.389(4) . ?
C34 C35 1.373(4) . ?
C34 H34 0.9500 . ?
C35 C36 1.373(5) . ?
C35 H35 0.9500 . ?
C36 C37 1.364(5) . ?
C36 H36 0.9500 . ?
C37 C38 1.387(4) . ?
C37 H37 0.9500 . ?
C38 H38 0.9500 . ?

loop_
_geom_torsion_atom_site_label_1
_geom_torsion_atom_site_label_2
_geom_torsion_atom_site_label_3
_geom_torsion_atom_site_label_4
_geom_torsion
_geom_torsion_site_symmetry_1
_geom_torsion_site_symmetry_2
_geom_torsion_site_symmetry_3
_geom_torsion_site_symmetry_4
_geom_torsion_publ_flag
B4 Mo1 Mo2 B3 58.82(15) . . . . ?
B2 Mo1 Mo2 B3 -54.77(15) . . . . ?
C1 Mo1 Mo2 B3 -50.53(16) . . . . ?
C5 Mo1 Mo2 B3 8.38(15) . . . . ?
C4 Mo1 Mo2 B3 69.59(16) . . . . ?
B1 Mo1 Mo2 B3 -109.20(14) . . . . ?
C2 Mo1 Mo2 B3 -119.90(18) . . . . ?
C3 Mo1 Mo2 B3 146.9(2) . . . . ?
Se1 Mo1 Mo2 B3 147.10(11) . . . . ?
B4 Mo1 Mo2 B2 113.59(14) . . . . ?
B3 Mo1 Mo2 B2 54.77(15) . . . . ?
C1 Mo1 Mo2 B2 4.24(15) . . . . ?
C5 Mo1 Mo2 B2 63.15(14) . . . . ?
C4 Mo1 Mo2 B2 124.36(16) . . . . ?
B1 Mo1 Mo2 B2 -54.43(13) . . . . ?
C2 Mo1 Mo2 B2 -65.13(18) . . . . ?
C3 Mo1 Mo2 B2 -158.4(2) . . . . ?
Se1 Mo1 Mo2 B2 -158.13(10) . . . . ?
B3 Mo1 Mo2 B4 -58.82(15) . . . . ?
B2 Mo1 Mo2 B4 -113.59(14) . . . . ?
C1 Mo1 Mo2 B4 -109.35(15) . . . . ?
C5 Mo1 Mo2 B4 -50.44(14) . . . . ?
C4 Mo1 Mo2 B4 10.77(16) . . . . ?
B1 Mo1 Mo2 B4 -168.02(14) . . . . ?
C2 Mo1 Mo2 B4 -178.73(18) . . . . ?
C3 Mo1 Mo2 B4 88.0(2) . . . . ?
Se1 Mo1 Mo2 B4 88.27(10) . . . . ?
B4 Mo1 Mo2 C15 -43.7(2) . . . . ?
B3 Mo1 Mo2 C15 -102.6(2) . . . . ?
B2 Mo1 Mo2 C15 -157.3(2) . . . . ?
C1 Mo1 Mo2 C15 -153.1(2) . . . . ?
C5 Mo1 Mo2 C15 -94.2(2) . . . . ?
C4 Mo1 Mo2 C15 -33.0(2) . . . . ?
B1 Mo1 Mo2 C15 148.2(2) . . . . ?
C2 Mo1 Mo2 C15 137.5(2) . . . . ?
C3 Mo1 Mo2 C15 44.3(3) . . . . ?
Se1 Mo1 Mo2 C15 44.53(18) . . . . ?
B4 Mo1 Mo2 C11 31.51(16) . . . . ?
B3 Mo1 Mo2 C11 -27.32(16) . . . . ?
B2 Mo1 Mo2 C11 -82.09(16) . . . . ?
C1 Mo1 Mo2 C11 -77.85(16) . . . . ?
C5 Mo1 Mo2 C11 -18.94(15) . . . . ?
C4 Mo1 Mo2 C11 42.27(17) . . . . ?
B1 Mo1 Mo2 C11 -136.52(15) . . . . ?
C2 Mo1 Mo2 C11 -147.22(18) . . . . ?
C3 Mo1 Mo2 C11 119.5(2) . . . . ?
Se1 Mo1 Mo2 C11 119.78(12) . . . . ?
B4 Mo1 Mo2 C14 -146.08(19) . . . . ?
B3 Mo1 Mo2 C14 155.10(19) . . . . ?
B2 Mo1 Mo2 C14 100.33(19) . . . . ?
C1 Mo1 Mo2 C14 104.57(19) . . . . ?
C5 Mo1 Mo2 C14 163.48(18) . . . . ?
C4 Mo1 Mo2 C14 -135.31(19) . . . . ?
B1 Mo1 Mo2 C14 45.90(18) . . . . ?
C2 Mo1 Mo2 C14 35.2(2) . . . . ?
C3 Mo1 Mo2 C14 -58.0(2) . . . . ?
Se1 Mo1 Mo2 C14 -57.80(15) . . . . ?
B4 Mo1 Mo2 C13 143.48(15) . . . . ?
B3 Mo1 Mo2 C13 84.66(16) . . . . ?
B2 Mo1 Mo2 C13 29.89(16) . . . . ?
C1 Mo1 Mo2 C13 34.13(16) . . . . ?
C5 Mo1 Mo2 C13 93.04(15) . . . . ?
C4 Mo1 Mo2 C13 154.25(16) . . . . ?
B1 Mo1 Mo2 C13 -24.54(15) . . . . ?
C2 Mo1 Mo2 C13 -35.24(19) . . . . ?
C3 Mo1 Mo2 C13 -128.5(2) . . . . ?
Se1 Mo1 Mo2 C13 -128.24(12) . . . . ?
B4 Mo1 Mo2 C12 88.03(15) . . . . ?
B3 Mo1 Mo2 C12 29.21(15) . . . . ?
B2 Mo1 Mo2 C12 -25.56(15) . . . . ?
C1 Mo1 Mo2 C12 -21.32(15) . . . . ?
C5 Mo1 Mo2 C12 37.59(14) . . . . ?
C4 Mo1 Mo2 C12 98.80(16) . . . . ?
B1 Mo1 Mo2 C12 -79.99(14) . . . . ?
C2 Mo1 Mo2 C12 -90.69(18) . . . . ?
C3 Mo1 Mo2 C12 176.1(2) . . . . ?
Se1 Mo1 Mo2 C12 176.31(11) . . . . ?
B4 Mo1 Mo2 B1 168.02(14) . . . . ?
B3 Mo1 Mo2 B1 109.20(14) . . . . ?
B2 Mo1 Mo2 B1 54.43(13) . . . . ?
C1 Mo1 Mo2 B1 58.67(14) . . . . ?
C5 Mo1 Mo2 B1 117.58(14) . . . . ?
C4 Mo1 Mo2 B1 178.79(15) . . . . ?
C2 Mo1 Mo2 B1 -10.70(17) . . . . ?
C3 Mo1 Mo2 B1 -103.9(2) . . . . ?
Se1 Mo1 Mo2 B1 -103.70(9) . . . . ?
B4 Mo1 Mo2 Se1 -88.27(10) . . . . ?
B3 Mo1 Mo2 Se1 -147.10(11) . . . . ?
B2 Mo1 Mo2 Se1 158.13(10) . . . . ?
C1 Mo1 Mo2 Se1 162.37(11) . . . . ?
C5 Mo1 Mo2 Se1 -138.72(10) . . . . ?
C4 Mo1 Mo2 Se1 -77.51(12) . . . . ?
B1 Mo1 Mo2 Se1 103.70(9) . . . . ?
C2 Mo1 Mo2 Se1 93.00(14) . . . . ?
C3 Mo1 Mo2 Se1 -0.24(17) . . . . ?
B4 Mo1 Se1 C21 163.79(12) . . . . ?
B3 Mo1 Se1 C21 131.64(12) . . . . ?
B2 Mo1 Se1 C21 86.12(12) . . . . ?
C1 Mo1 Se1 C21 -51.63(17) . . . . ?
C5 Mo1 Se1 C21 -120.53(14) . . . . ?
C4 Mo1 Se1 C21 -109.40(11) . . . . ?
B1 Mo1 Se1 C21 51.16(11) . . . . ?
C2 Mo1 Se1 C21 -45.82(11) . . . . ?
C3 Mo1 Se1 C21 -75.40(11) . . . . ?
Mo2 Mo1 Se1 C21 104.70(8) . . . . ?
B4 Mo1 Se1 Mo2 59.10(9) . . . . ?
B3 Mo1 Se1 Mo2 26.95(9) . . . . ?
B2 Mo1 Se1 Mo2 -18.58(9) . . . . ?
C1 Mo1 Se1 Mo2 -156.33(15) . . . . ?
C5 Mo1 Se1 Mo2 134.77(11) . . . . ?
C4 Mo1 Se1 Mo2 145.90(7) . . . . ?
B1 Mo1 Se1 Mo2 -53.53(8) . . . . ?
C2 Mo1 Se1 Mo2 -150.51(7) . . . . ?
C3 Mo1 Se1 Mo2 179.90(7) . . . . ?
B3 Mo2 Se1 C21 -129.68(12) . . . . ?
B2 Mo2 Se1 C21 -85.19(12) . . . . ?
B4 Mo2 Se1 C21 -159.66(12) . . . . ?
C15 Mo2 Se1 C21 92.60(11) . . . . ?
C11 Mo2 Se1 C21 119.82(13) . . . . ?
C14 Mo2 Se1 C21 55.64(11) . . . . ?
C13 Mo2 Se1 C21 32.22(13) . . . . ?
C12 Mo2 Se1 C21 86.0(3) . . . . ?
B1 Mo2 Se1 C21 -50.35(12) . . . . ?
Mo1 Mo2 Se1 C21 -103.33(9) . . . . ?
B3 Mo2 Se1 Mo1 -26.34(9) . . . . ?
B2 Mo2 Se1 Mo1 18.15(9) . . . . ?
B4 Mo2 Se1 Mo1 -56.33(8) . . . . ?
C15 Mo2 Se1 Mo1 -164.07(7) . . . . ?
C11 Mo2 Se1 Mo1 -136.84(9) . . . . ?
C14 Mo2 Se1 Mo1 158.97(7) . . . . ?
C13 Mo2 Se1 Mo1 135.55(9) . . . . ?
C12 Mo2 Se1 Mo1 -170.7(3) . . . . ?
B1 Mo2 Se1 Mo1 52.98(8) . . . . ?
C27 Se2 B1 B2 -150.28(18) . . . . ?
C27 Se2 B1 Mo1 136.4(2) . . . . ?
C27 Se2 B1 Mo2 -77.6(3) . . . . ?
B4 Mo1 B1 B2 60.53(17) . . . . ?
B3 Mo1 B1 B2 21.29(15) . . . . ?
C1 Mo1 B1 B2 -77.72(15) . . . . ?
C5 Mo1 B1 B2 -57.85(19) . . . . ?
C4 Mo1 B1 B2 -107.4(3) . . . . ?
C2 Mo1 B1 B2 -113.84(15) . . . . ?
C3 Mo1 B1 B2 -137.56(14) . . . . ?
Se1 Mo1 B1 B2 128.94(14) . . . . ?
Mo2 Mo1 B1 B2 70.87(14) . . . . ?
B4 Mo1 B1 Se2 150.8(2) . . . . ?
B3 Mo1 B1 Se2 111.5(2) . . . . ?
B2 Mo1 B1 Se2 90.2(3) . . . . ?
C1 Mo1 B1 Se2 12.5(3) . . . . ?
C5 Mo1 B1 Se2 32.4(3) . . . . ?
C4 Mo1 B1 Se2 -17.2(4) . . . . ?
C2 Mo1 B1 Se2 -23.6(2) . . . . ?
C3 Mo1 B1 Se2 -47.3(3) . . . . ?
Se1 Mo1 B1 Se2 -140.8(2) . . . . ?
Mo2 Mo1 B1 Se2 161.1(3) . . . . ?
B4 Mo1 B1 Mo2 -10.34(12) . . . . ?
B3 Mo1 B1 Mo2 -49.57(10) . . . . ?
B2 Mo1 B1 Mo2 -70.87(14) . . . . ?
C1 Mo1 B1 Mo2 -148.59(8) . . . . ?
C5 Mo1 B1 Mo2 -128.71(10) . . . . ?
C4 Mo1 B1 Mo2 -178.3(2) . . . . ?
C2 Mo1 B1 Mo2 175.30(7) . . . . ?
C3 Mo1 B1 Mo2 151.58(8) . . . . ?
Se1 Mo1 B1 Mo2 58.08(5) . . . . ?
B3 Mo2 B1 B2 -21.91(16) . . . . ?
B4 Mo2 B1 B2 -61.43(17) . . . . ?
C15 Mo2 B1 B2 128.31(18) . . . . ?
C11 Mo2 B1 B2 65.1(2) . . . . ?
C14 Mo2 B1 B2 126.69(15) . . . . ?
C13 Mo2 B1 B2 94.50(16) . . . . ?
C12 Mo2 B1 B2 63.94(17) . . . . ?
Se1 Mo2 B1 B2 -127.43(15) . . . . ?
Mo1 Mo2 B1 B2 -71.05(14) . . . . ?
B3 Mo2 B1 Se2 -107.9(3) . . . . ?
B2 Mo2 B1 Se2 -86.0(3) . . . . ?
B4 Mo2 B1 Se2 -147.4(3) . . . . ?
C15 Mo2 B1 Se2 42.3(4) . . . . ?
C11 Mo2 B1 Se2 -20.9(4) . . . . ?
C14 Mo2 B1 Se2 40.7(3) . . . . ?
C13 Mo2 B1 Se2 8.5(3) . . . . ?
C12 Mo2 B1 Se2 -22.1(3) . . . . ?
Se1 Mo2 B1 Se2 146.6(3) . . . . ?
Mo1 Mo2 B1 Se2 -157.1(3) . . . . ?
B3 Mo2 B1 Mo1 49.15(10) . . . . ?
B2 Mo2 B1 Mo1 71.05(14) . . . . ?
B4 Mo2 B1 Mo1 9.63(11) . . . . ?
C15 Mo2 B1 Mo1 -160.64(12) . . . . ?
C11 Mo2 B1 Mo1 136.20(15) . . . . ?
C14 Mo2 B1 Mo1 -162.26(7) . . . . ?
C13 Mo2 B1 Mo1 165.55(8) . . . . ?
C12 Mo2 B1 Mo1 134.99(8) . . . . ?
Se1 Mo2 B1 Mo1 -56.38(5) . . . . ?
Se2 B1 B2 B3 -174.8(2) . . . . ?
Mo1 B1 B2 B3 -38.6(3) . . . . ?
Mo2 B1 B2 B3 40.2(3) . . . . ?
Se2 B1 B2 Mo1 -136.24(16) . . . . ?
Mo2 B1 B2 Mo1 78.74(7) . . . . ?
Se2 B1 B2 Mo2 145.02(16) . . . . ?
Mo1 B1 B2 Mo2 -78.74(7) . . . . ?
B4 Mo1 B2 B3 23.85(17) . . . . ?
C1 Mo1 B2 B3 -104.94(17) . . . . ?
C5 Mo1 B2 B3 -71.28(17) . . . . ?
C4 Mo1 B2 B3 -64.8(2) . . . . ?
B1 Mo1 B2 B3 148.3(2) . . . . ?
C2 Mo1 B2 B3 -132.92(16) . . . . ?
C3 Mo1 B2 B3 -123.0(2) . . . . ?
Se1 Mo1 B2 B3 92.71(16) . . . . ?
Mo2 Mo1 B2 B3 72.53(15) . . . . ?
B4 Mo1 B2 B1 -124.41(16) . . . . ?
B3 Mo1 B2 B1 -148.3(2) . . . . ?
C1 Mo1 B2 B1 106.80(15) . . . . ?
C5 Mo1 B2 B1 140.47(14) . . . . ?
C4 Mo1 B2 B1 146.94(15) . . . . ?
C2 Mo1 B2 B1 78.82(15) . . . . ?
C3 Mo1 B2 B1 88.7(2) . . . . ?
Se1 Mo1 B2 B1 -55.55(14) . . . . ?
Mo2 Mo1 B2 B1 -75.73(14) . . . . ?
B4 Mo1 B2 Mo2 -48.68(10) . . . . ?
B3 Mo1 B2 Mo2 -72.53(15) . . . . ?
C1 Mo1 B2 Mo2 -177.47(9) . . . . ?
C5 Mo1 B2 Mo2 -143.81(8) . . . . ?
C4 Mo1 B2 Mo2 -137.33(12) . . . . ?
B1 Mo1 B2 Mo2 75.73(14) . . . . ?
C2 Mo1 B2 Mo2 154.55(8) . . . . ?
C3 Mo1 B2 Mo2 164.47(15) . . . . ?
Se1 Mo1 B2 Mo2 20.18(9) . . . . ?
B4 Mo2 B2 B3 -26.05(17) . . . . ?
C15 Mo2 B2 B3 92.4(2) . . . . ?
C11 Mo2 B2 B3 68.32(18) . . . . ?
C14 Mo2 B2 B3 138.03(16) . . . . ?
C13 Mo2 B2 B3 125.33(17) . . . . ?
C12 Mo2 B2 B3 90.86(17) . . . . ?
B1 Mo2 B2 B3 -147.1(2) . . . . ?
Se1 Mo2 B2 B3 -91.51(16) . . . . ?
Mo1 Mo2 B2 B3 -72.14(16) . . . . ?
B3 Mo2 B2 B1 147.1(2) . . . . ?
B4 Mo2 B2 B1 121.08(16) . . . . ?
C15 Mo2 B2 B1 -120.5(2) . . . . ?
C11 Mo2 B2 B1 -144.56(15) . . . . ?
C14 Mo2 B2 B1 -74.85(18) . . . . ?
C13 Mo2 B2 B1 -87.55(16) . . . . ?
C12 Mo2 B2 B1 -122.01(16) . . . . ?
Se1 Mo2 B2 B1 55.62(15) . . . . ?
Mo1 Mo2 B2 B1 74.99(14) . . . . ?
B3 Mo2 B2 Mo1 72.14(16) . . . . ?
B4 Mo2 B2 Mo1 46.09(10) . . . . ?
C15 Mo2 B2 Mo1 164.54(14) . . . . ?
C11 Mo2 B2 Mo1 140.45(9) . . . . ?
C14 Mo2 B2 Mo1 -149.84(9) . . . . ?
C13 Mo2 B2 Mo1 -162.54(9) . . . . ?
C12 Mo2 B2 Mo1 162.99(10) . . . . ?
B1 Mo2 B2 Mo1 -74.99(14) . . . . ?
Se1 Mo2 B2 Mo1 -19.38(9) . . . . ?
B1 B2 B3 B4 2.2(5) . . . . ?
Mo1 B2 B3 B4 -37.4(2) . . . . ?
Mo2 B2 B3 B4 43.4(2) . . . . ?
B1 B2 B3 Mo1 39.6(3) . . . . ?
Mo2 B2 B3 Mo1 80.84(8) . . . . ?
B1 B2 B3 Mo2 -41.3(3) . . . . ?
Mo1 B2 B3 Mo2 -80.84(8) . . . . ?
B4 Mo1 B3 B2 -146.4(2) . . . . ?
C1 Mo1 B3 B2 79.04(16) . . . . ?
C5 Mo1 B3 B2 112.41(16) . . . . ?
C4 Mo1 B3 B2 140.08(15) . . . . ?
B1 Mo1 B3 B2 -21.47(16) . . . . ?
C2 Mo1 B3 B2 74.3(2) . . . . ?
C3 Mo1 B3 B2 128.70(18) . . . . ?
Se1 Mo1 B3 B2 -102.46(14) . . . . ?
Mo2 Mo1 B3 B2 -72.99(15) . . . . ?
B2 Mo1 B3 B4 146.4(2) . . . . ?
C1 Mo1 B3 B4 -134.51(15) . . . . ?
C5 Mo1 B3 B4 -101.15(15) . . . . ?
C4 Mo1 B3 B4 -73.48(16) . . . . ?
B1 Mo1 B3 B4 124.97(16) . . . . ?
C2 Mo1 B3 B4 -139.22(16) . . . . ?
C3 Mo1 B3 B4 -84.9(2) . . . . ?
Se1 Mo1 B3 B4 43.99(15) . . . . ?
Mo2 Mo1 B3 B4 73.45(14) . . . . ?
B4 Mo1 B3 Mo2 -73.45(14) . . . . ?
B2 Mo1 B3 Mo2 72.99(15) . . . . ?
C1 Mo1 B3 Mo2 152.04(8) . . . . ?
C5 Mo1 B3 Mo2 -174.60(9) . . . . ?
C4 Mo1 B3 Mo2 -146.93(8) . . . . ?
B1 Mo1 B3 Mo2 51.52(10) . . . . ?
C2 Mo1 B3 Mo2 147.33(11) . . . . ?
C3 Mo1 B3 Mo2 -158.30(12) . . . . ?
Se1 Mo1 B3 Mo2 -29.46(9) . . . . ?
B4 Mo2 B3 B2 142.3(2) . . . . ?
C15 Mo2 B3 B2 -135.39(16) . . . . ?
C11 Mo2 B3 B2 -122.58(16) . . . . ?
C14 Mo2 B3 B2 -88.3(2) . . . . ?
C13 Mo2 B3 B2 -65.21(18) . . . . ?
C12 Mo2 B3 B2 -87.76(17) . . . . ?
B1 Mo2 B3 B2 22.06(16) . . . . ?
Se1 Mo2 B3 B2 101.28(15) . . . . ?
Mo1 Mo2 B3 B2 72.94(15) . . . . ?
B2 Mo2 B3 B4 -142.3(2) . . . . ?
C15 Mo2 B3 B4 82.28(18) . . . . ?
C11 Mo2 B3 B4 95.10(15) . . . . ?
C14 Mo2 B3 B4 129.4(2) . . . . ?
C13 Mo2 B3 B4 152.46(14) . . . . ?
C12 Mo2 B3 B4 129.92(15) . . . . ?
B1 Mo2 B3 B4 -120.27(16) . . . . ?
Se1 Mo2 B3 B4 -41.05(15) . . . . ?
Mo1 Mo2 B3 B4 -69.39(14) . . . . ?
B2 Mo2 B3 Mo1 -72.94(15) . . . . ?
B4 Mo2 B3 Mo1 69.39(14) . . . . ?
C15 Mo2 B3 Mo1 151.67(9) . . . . ?
C11 Mo2 B3 Mo1 164.48(9) . . . . ?
C14 Mo2 B3 Mo1 -161.25(14) . . . . ?
C13 Mo2 B3 Mo1 -138.15(9) . . . . ?
C12 Mo2 B3 Mo1 -160.70(10) . . . . ?
B1 Mo2 B3 Mo1 -50.88(9) . . . . ?
Se1 Mo2 B3 Mo1 28.34(9) . . . . ?
B2 B3 B4 Se3 167.3(2) . . . . ?
Mo1 B3 B4 Se3 128.8(2) . . . . ?
Mo2 B3 B4 Se3 -149.2(2) . . . . ?
B2 B3 B4 Mo1 38.5(2) . . . . ?
Mo2 B3 B4 Mo1 81.94(9) . . . . ?
B2 B3 B4 Mo2 -43.5(2) . . . . ?
Mo1 B3 B4 Mo2 -81.94(9) . . . . ?
C33 Se3 B4 B3 117.0(2) . . . . ?
C33 Se3 B4 Mo1 -155.1(2) . . . . ?
C33 Se3 B4 Mo2 20.4(4) . . . . ?
B2 Mo1 B4 B3 -22.32(16) . . . . ?
C1 Mo1 B4 B3 63.95(19) . . . . ?
C5 Mo1 B4 B3 80.16(16) . . . . ?
C4 Mo1 B4 B3 116.03(16) . . . . ?
B1 Mo1 B4 B3 -59.41(17) . . . . ?
C2 Mo1 B4 B3 109.0(2) . . . . ?
C3 Mo1 B4 B3 137.47(15) . . . . ?
Se1 Mo1 B4 B3 -135.59(16) . . . . ?
Mo2 Mo1 B4 B3 -69.82(15) . . . . ?
B3 Mo1 B4 Se3 -112.4(3) . . . . ?
B2 Mo1 B4 Se3 -134.7(2) . . . . ?
C1 Mo1 B4 Se3 -48.4(3) . . . . ?
C5 Mo1 B4 Se3 -32.2(2) . . . . ?
C4 Mo1 B4 Se3 3.6(2) . . . . ?
B1 Mo1 B4 Se3 -171.8(2) . . . . ?
C2 Mo1 B4 Se3 -3.4(4) . . . . ?
C3 Mo1 B4 Se3 25.1(3) . . . . ?
Se1 Mo1 B4 Se3 112.0(2) . . . . ?
Mo2 Mo1 B4 Se3 177.8(3) . . . . ?
B3 Mo1 B4 Mo2 69.82(15) . . . . ?
B2 Mo1 B4 Mo2 47.50(10) . . . . ?
C1 Mo1 B4 Mo2 133.78(10) . . . . ?
C5 Mo1 B4 Mo2 149.98(8) . . . . ?
C4 Mo1 B4 Mo2 -174.15(8) . . . . ?
B1 Mo1 B4 Mo2 10.41(12) . . . . ?
C2 Mo1 B4 Mo2 178.85(16) . . . . ?
C3 Mo1 B4 Mo2 -152.70(8) . . . . ?
Se1 Mo1 B4 Mo2 -65.77(6) . . . . ?
B2 Mo2 B4 B3 24.80(16) . . . . ?
C15 Mo2 B4 B3 -124.12(16) . . . . ?
C11 Mo2 B4 B3 -90.00(16) . . . . ?
C14 Mo2 B4 B3 -131.99(19) . . . . ?
C13 Mo2 B4 B3 -59.7(3) . . . . ?
C12 Mo2 B4 B3 -58.79(17) . . . . ?
B1 Mo2 B4 B3 62.14(17) . . . . ?
Se1 Mo2 B4 B3 137.09(16) . . . . ?
Mo1 Mo2 B4 B3 72.19(15) . . . . ?
B3 Mo2 B4 Se3 111.2(4) . . . . ?
B2 Mo2 B4 Se3 136.0(4) . . . . ?
C15 Mo2 B4 Se3 -12.9(4) . . . . ?
C11 Mo2 B4 Se3 21.2(4) . . . . ?
C14 Mo2 B4 Se3 -20.8(5) . . . . ?
C13 Mo2 B4 Se3 51.5(5) . . . . ?
C12 Mo2 B4 Se3 52.4(4) . . . . ?
B1 Mo2 B4 Se3 173.3(3) . . . . ?
Se1 Mo2 B4 Se3 -111.7(4) . . . . ?
Mo1 Mo2 B4 Se3 -176.6(4) . . . . ?
B3 Mo2 B4 Mo1 -72.19(15) . . . . ?
B2 Mo2 B4 Mo1 -47.39(10) . . . . ?
C15 Mo2 B4 Mo1 163.69(8) . . . . ?
C11 Mo2 B4 Mo1 -162.19(9) . . . . ?
C14 Mo2 B4 Mo1 155.82(14) . . . . ?
C13 Mo2 B4 Mo1 -131.88(17) . . . . ?
C12 Mo2 B4 Mo1 -130.98(9) . . . . ?
B1 Mo2 B4 Mo1 -10.05(12) . . . . ?
Se1 Mo2 B4 Mo1 64.91(6) . . . . ?
B4 Mo1 C1 C5 28.4(2) . . . . ?
B3 Mo1 C1 C5 70.09(17) . . . . ?
B2 Mo1 C1 C5 112.34(17) . . . . ?
C4 Mo1 C1 C5 -37.85(15) . . . . ?
B1 Mo1 C1 C5 154.75(16) . . . . ?
C2 Mo1 C1 C5 -115.6(2) . . . . ?
C3 Mo1 C1 C5 -78.91(16) . . . . ?
Se1 Mo1 C1 C5 -106.72(18) . . . . ?
Mo2 Mo1 C1 C5 108.94(15) . . . . ?
B4 Mo1 C1 C2 143.95(17) . . . . ?
B3 Mo1 C1 C2 -174.33(16) . . . . ?
B2 Mo1 C1 C2 -132.08(16) . . . . ?
C5 Mo1 C1 C2 115.6(2) . . . . ?
C4 Mo1 C1 C2 77.73(16) . . . . ?
B1 Mo1 C1 C2 -89.67(16) . . . . ?
C3 Mo1 C1 C2 36.67(15) . . . . ?
Se1 Mo1 C1 C2 8.9(2) . . . . ?
Mo2 Mo1 C1 C2 -135.48(13) . . . . ?
B4 Mo1 C1 C6 -94.2(2) . . . . ?
B3 Mo1 C1 C6 -52.5(2) . . . . ?
B2 Mo1 C1 C6 -10.3(2) . . . . ?
C5 Mo1 C1 C6 -122.6(3) . . . . ?
C4 Mo1 C1 C6 -160.5(3) . . . . ?
B1 Mo1 C1 C6 32.1(2) . . . . ?
C2 Mo1 C1 C6 121.8(3) . . . . ?
C3 Mo1 C1 C6 158.5(3) . . . . ?
Se1 Mo1 C1 C6 130.67(19) . . . . ?
Mo2 Mo1 C1 C6 -13.7(3) . . . . ?
C5 C1 C2 C3 1.6(3) . . . . ?
C6 C1 C2 C3 175.9(2) . . . . ?
Mo1 C1 C2 C3 -63.13(18) . . . . ?
C5 C1 C2 C7 -173.9(2) . . . . ?
C6 C1 C2 C7 0.4(4) . . . . ?
Mo1 C1 C2 C7 121.4(3) . . . . ?
C5 C1 C2 Mo1 64.76(18) . . . . ?
C6 C1 C2 Mo1 -121.0(3) . . . . ?
B4 Mo1 C2 C3 45.1(3) . . . . ?
B3 Mo1 C2 C3 124.94(19) . . . . ?
B2 Mo1 C2 C3 170.70(16) . . . . ?
C1 Mo1 C2 C3 117.0(2) . . . . ?
C5 Mo1 C2 C3 79.08(17) . . . . ?
C4 Mo1 C2 C3 36.87(16) . . . . ?
B1 Mo1 C2 C3 -145.99(17) . . . . ?
Se1 Mo1 C2 C3 -58.54(17) . . . . ?
Mo2 Mo1 C2 C3 -137.09(15) . . . . ?
B4 Mo1 C2 C1 -71.9(3) . . . . ?
B3 Mo1 C2 C1 8.0(2) . . . . ?
B2 Mo1 C2 C1 53.74(18) . . . . ?
C5 Mo1 C2 C1 -37.88(15) . . . . ?
C4 Mo1 C2 C1 -80.09(16) . . . . ?
B1 Mo1 C2 C1 97.06(16) . . . . ?
C3 Mo1 C2 C1 -117.0(2) . . . . ?
Se1 Mo1 C2 C1 -175.50(13) . . . . ?
Mo2 Mo1 C2 C1 105.95(18) . . . . ?
B4 Mo1 C2 C7 169.6(2) . . . . ?
B3 Mo1 C2 C7 -110.6(2) . . . . ?
B2 Mo1 C2 C7 -64.8(2) . . . . ?
C1 Mo1 C2 C7 -118.6(3) . . . . ?
C5 Mo1 C2 C7 -156.4(3) . . . . ?
C4 Mo1 C2 C7 161.4(3) . . . . ?
B1 Mo1 C2 C7 -21.5(2) . . . . ?
C3 Mo1 C2 C7 124.5(3) . . . . ?
Se1 Mo1 C2 C7 65.9(2) . . . . ?
Mo2 Mo1 C2 C7 -12.6(3) . . . . ?
C1 C2 C3 C4 -1.2(3) . . . . ?
C7 C2 C3 C4 174.1(3) . . . . ?
Mo1 C2 C3 C4 -62.71(18) . . . . ?
C1 C2 C3 C8 -174.9(2) . . . . ?
C7 C2 C3 C8 0.4(4) . . . . ?
Mo1 C2 C3 C8 123.6(3) . . . . ?
C1 C2 C3 Mo1 61.50(18) . . . . ?
C7 C2 C3 Mo1 -123.2(3) . . . . ?
B4 Mo1 C3 C4 -39.46(19) . . . . ?
B3 Mo1 C3 C4 18.7(3) . . . . ?
B2 Mo1 C3 C4 100.9(2) . . . . ?
C1 Mo1 C3 C4 79.72(16) . . . . ?
C5 Mo1 C3 C4 37.80(14) . . . . ?
B1 Mo1 C3 C4 160.62(15) . . . . ?
C2 Mo1 C3 C4 116.9(2) . . . . ?
Se1 Mo1 C3 C4 -112.51(14) . . . . ?
Mo2 Mo1 C3 C4 -112.30(19) . . . . ?
B4 Mo1 C3 C2 -156.37(17) . . . . ?
B3 Mo1 C3 C2 -98.2(2) . . . . ?
B2 Mo1 C3 C2 -16.0(3) . . . . ?
C1 Mo1 C3 C2 -37.20(15) . . . . ?
C5 Mo1 C3 C2 -79.12(17) . . . . ?
C4 Mo1 C3 C2 -116.9(2) . . . . ?
B1 Mo1 C3 C2 43.7(2) . . . . ?
Se1 Mo1 C3 C2 130.57(15) . . . . ?
Mo2 Mo1 C3 C2 130.78(16) . . . . ?
B4 Mo1 C3 C8 79.8(3) . . . . ?
B3 Mo1 C3 C8 138.0(2) . . . . ?
B2 Mo1 C3 C8 -139.8(2) . . . . ?
C1 Mo1 C3 C8 -161.0(3) . . . . ?
C5 Mo1 C3 C8 157.1(3) . . . . ?
C4 Mo1 C3 C8 119.3(3) . . . . ?
B1 Mo1 C3 C8 -80.1(3) . . . . ?
C2 Mo1 C3 C8 -123.8(3) . . . . ?
Se1 Mo1 C3 C8 6.8(2) . . . . ?
Mo2 Mo1 C3 C8 7.0(4) . . . . ?
C2 C3 C4 C5 0.3(3) . . . . ?
C8 C3 C4 C5 174.3(2) . . . . ?
Mo1 C3 C4 C5 -63.11(18) . . . . ?
C2 C3 C4 C9 -167.6(2) . . . . ?
C8 C3 C4 C9 6.4(4) . . . . ?
Mo1 C3 C4 C9 129.0(3) . . . . ?
C2 C3 C4 Mo1 63.46(18) . . . . ?
C8 C3 C4 Mo1 -122.6(2) . . . . ?
B4 Mo1 C4 C3 147.08(16) . . . . ?
B3 Mo1 C4 C3 -168.52(16) . . . . ?
B2 Mo1 C4 C3 -127.08(18) . . . . ?
C1 Mo1 C4 C3 -78.61(16) . . . . ?
C5 Mo1 C4 C3 -116.3(2) . . . . ?
B1 Mo1 C4 C3 -44.3(3) . . . . ?
C2 Mo1 C4 C3 -36.88(14) . . . . ?
Se1 Mo1 C4 C3 75.10(15) . . . . ?
Mo2 Mo1 C4 C3 138.30(13) . . . . ?
B4 Mo1 C4 C5 -96.63(16) . . . . ?
B3 Mo1 C4 C5 -52.24(18) . . . . ?
B2 Mo1 C4 C5 -10.8(2) . . . . ?
C1 Mo1 C4 C5 37.67(14) . . . . ?
B1 Mo1 C4 C5 72.0(3) . . . . ?
C2 Mo1 C4 C5 79.41(16) . . . . ?
C3 Mo1 C4 C5 116.3(2) . . . . ?
Se1 Mo1 C4 C5 -168.62(13) . . . . ?
Mo2 Mo1 C4 C5 -105.42(15) . . . . ?
B4 Mo1 C4 C9 26.6(3) . . . . ?
B3 Mo1 C4 C9 71.0(3) . . . . ?
B2 Mo1 C4 C9 112.4(3) . . . . ?
C1 Mo1 C4 C9 160.9(3) . . . . ?
C5 Mo1 C4 C9 123.2(3) . . . . ?
B1 Mo1 C4 C9 -164.8(3) . . . . ?
C2 Mo1 C4 C9 -157.4(3) . . . . ?
C3 Mo1 C4 C9 -120.5(3) . . . . ?
Se1 Mo1 C4 C9 -45.4(3) . . . . ?
Mo2 Mo1 C4 C9 17.8(3) . . . . ?
C2 C1 C5 C4 -1.4(3) . . . . ?
C6 C1 C5 C4 -175.6(2) . . . . ?
Mo1 C1 C5 C4 64.83(18) . . . . ?
C2 C1 C5 C10 170.6(2) . . . . ?
C6 C1 C5 C10 -3.5(4) . . . . ?
Mo1 C1 C5 C10 -123.1(3) . . . . ?
C2 C1 C5 Mo1 -66.24(18) . . . . ?
C6 C1 C5 Mo1 119.6(3) . . . . ?
C3 C4 C5 C1 0.7(3) . . . . ?
C9 C4 C5 C1 168.0(3) . . . . ?
Mo1 C4 C5 C1 -64.17(18) . . . . ?
C3 C4 C5 C10 -171.2(2) . . . . ?
C9 C4 C5 C10 -3.9(4) . . . . ?
Mo1 C4 C5 C10 123.9(3) . . . . ?
C3 C4 C5 Mo1 64.83(18) . . . . ?
C9 C4 C5 Mo1 -127.8(3) . . . . ?
B4 Mo1 C5 C1 -158.08(17) . . . . ?
B3 Mo1 C5 C1 -112.10(17) . . . . ?
B2 Mo1 C5 C1 -71.60(17) . . . . ?
C4 Mo1 C5 C1 115.7(2) . . . . ?
B1 Mo1 C5 C1 -34.8(2) . . . . ?
C2 Mo1 C5 C1 37.70(15) . . . . ?
C3 Mo1 C5 C1 78.83(16) . . . . ?
Se1 Mo1 C5 C1 133.95(13) . . . . ?
Mo2 Mo1 C5 C1 -118.80(14) . . . . ?
B4 Mo1 C5 C4 86.18(17) . . . . ?
B3 Mo1 C5 C4 132.17(17) . . . . ?
B2 Mo1 C5 C4 172.67(16) . . . . ?
C1 Mo1 C5 C4 -115.7(2) . . . . ?
B1 Mo1 C5 C4 -150.50(16) . . . . ?
C2 Mo1 C5 C4 -78.03(16) . . . . ?
C3 Mo1 C5 C4 -36.91(14) . . . . ?
Se1 Mo1 C5 C4 18.2(2) . . . . ?
Mo2 Mo1 C5 C4 125.46(14) . . . . ?
B4 Mo1 C5 C10 -37.2(2) . . . . ?
B3 Mo1 C5 C10 8.8(2) . . . . ?
B2 Mo1 C5 C10 49.3(2) . . . . ?
C1 Mo1 C5 C10 120.9(3) . . . . ?
C4 Mo1 C5 C10 -123.4(3) . . . . ?
B1 Mo1 C5 C10 86.1(2) . . . . ?
C2 Mo1 C5 C10 158.6(3) . . . . ?
C3 Mo1 C5 C10 -160.3(3) . . . . ?
Se1 Mo1 C5 C10 -105.2(2) . . . . ?
Mo2 Mo1 C5 C10 2.1(3) . . . . ?
B3 Mo2 C11 C12 80.88(18) . . . . ?
B2 Mo2 C11 C12 41.5(2) . . . . ?
B4 Mo2 C11 C12 126.53(17) . . . . ?
C15 Mo2 C11 C12 -116.2(2) . . . . ?
C14 Mo2 C11 C12 -78.84(17) . . . . ?
C13 Mo2 C11 C12 -36.99(16) . . . . ?
B1 Mo2 C11 C12 -2.0(3) . . . . ?
Se1 Mo2 C11 C12 -164.97(13) . . . . ?
Mo1 Mo2 C11 C12 102.30(17) . . . . ?
B3 Mo2 C11 C15 -162.93(17) . . . . ?
B2 Mo2 C11 C15 157.68(16) . . . . ?
B4 Mo2 C11 C15 -117.28(16) . . . . ?
C14 Mo2 C11 C15 37.36(15) . . . . ?
C13 Mo2 C11 C15 79.21(17) . . . . ?
C12 Mo2 C11 C15 116.2(2) . . . . ?
B1 Mo2 C11 C15 114.2(2) . . . . ?
Se1 Mo2 C11 C15 -48.77(18) . . . . ?
Mo1 Mo2 C11 C15 -141.51(13) . . . . ?
B3 Mo2 C11 C16 -40.9(3) . . . . ?
B2 Mo2 C11 C16 -80.3(3) . . . . ?
B4 Mo2 C11 C16 4.8(3) . . . . ?
C15 Mo2 C11 C16 122.1(3) . . . . ?
C14 Mo2 C11 C16 159.4(3) . . . . ?
C13 Mo2 C11 C16 -158.7(3) . . . . ?
C12 Mo2 C11 C16 -121.7(3) . . . . ?
B1 Mo2 C11 C16 -123.7(2) . . . . ?
Se1 Mo2 C11 C16 73.3(3) . . . . ?
Mo1 Mo2 C11 C16 -19.4(3) . . . . ?
C15 C11 C12 C13 -0.4(3) . . . . ?
C16 C11 C12 C13 -175.7(2) . . . . ?
Mo2 C11 C12 C13 63.32(19) . . . . ?
C15 C11 C12 C17 174.2(3) . . . . ?
C16 C11 C12 C17 -1.1(5) . . . . ?
Mo2 C11 C12 C17 -122.0(3) . . . . ?
C15 C11 C12 Mo2 -63.76(19) . . . . ?
C16 C11 C12 Mo2 121.0(3) . . . . ?
B3 Mo2 C12 C13 143.21(17) . . . . ?
B2 Mo2 C12 C13 100.34(17) . . . . ?
B4 Mo2 C12 C13 -179.24(15) . . . . ?
C15 Mo2 C12 C13 -78.68(17) . . . . ?
C11 Mo2 C12 C13 -116.5(2) . . . . ?
C14 Mo2 C12 C13 -37.13(15) . . . . ?
B1 Mo2 C12 C13 62.33(17) . . . . ?
Se1 Mo2 C12 C13 -71.3(3) . . . . ?
Mo1 Mo2 C12 C13 120.45(14) . . . . ?
B3 Mo2 C12 C11 -100.33(18) . . . . ?
B2 Mo2 C12 C11 -143.20(18) . . . . ?
B4 Mo2 C12 C11 -62.78(19) . . . . ?
C15 Mo2 C12 C11 37.78(16) . . . . ?
C14 Mo2 C12 C11 79.33(17) . . . . ?
C13 Mo2 C12 C11 116.5(2) . . . . ?
B1 Mo2 C12 C11 178.79(17) . . . . ?
Se1 Mo2 C12 C11 45.2(4) . . . . ?
Mo1 Mo2 C12 C11 -123.09(15) . . . . ?
B3 Mo2 C12 C17 22.1(3) . . . . ?
B2 Mo2 C12 C17 -20.8(3) . . . . ?
B4 Mo2 C12 C17 59.7(3) . . . . ?
C15 Mo2 C12 C17 160.2(3) . . . . ?
C11 Mo2 C12 C17 122.4(3) . . . . ?
C14 Mo2 C12 C17 -158.2(3) . . . . ?
C13 Mo2 C12 C17 -121.1(3) . . . . ?
B1 Mo2 C12 C17 -58.8(3) . . . . ?
Se1 Mo2 C12 C17 167.65(18) . . . . ?
Mo1 Mo2 C12 C17 -0.6(3) . . . . ?
C11 C12 C13 C14 0.2(3) . . . . ?
C17 C12 C13 C14 -174.5(3) . . . . ?
Mo2 C12 C13 C14 63.06(18) . . . . ?
C11 C12 C13 C18 173.7(3) . . . . ?
C17 C12 C13 C18 -1.1(4) . . . . ?
Mo2 C12 C13 C18 -123.5(3) . . . . ?
C11 C12 C13 Mo2 -62.85(19) . . . . ?
C17 C12 C13 Mo2 122.4(3) . . . . ?
B3 Mo2 C13 C12 -41.91(19) . . . . ?
B2 Mo2 C13 C12 -80.16(17) . . . . ?
B4 Mo2 C13 C12 1.4(3) . . . . ?
C15 Mo2 C13 C12 79.58(17) . . . . ?
C11 Mo2 C13 C12 37.31(15) . . . . ?
C14 Mo2 C13 C12 117.2(2) . . . . ?
B1 Mo2 C13 C12 -123.34(16) . . . . ?
Se1 Mo2 C13 C12 157.75(12) . . . . ?
Mo1 Mo2 C13 C12 -103.60(16) . . . . ?
B3 Mo2 C13 C14 -159.12(16) . . . . ?
B2 Mo2 C13 C14 162.63(16) . . . . ?
B4 Mo2 C13 C14 -115.8(2) . . . . ?
C15 Mo2 C13 C14 -37.63(15) . . . . ?
C11 Mo2 C13 C14 -79.90(16) . . . . ?
C12 Mo2 C13 C14 -117.2(2) . . . . ?
B1 Mo2 C13 C14 119.45(16) . . . . ?
Se1 Mo2 C13 C14 40.54(19) . . . . ?
Mo1 Mo2 C13 C14 139.19(13) . . . . ?
B3 Mo2 C13 C18 79.9(3) . . . . ?
B2 Mo2 C13 C18 41.6(3) . . . . ?
B4 Mo2 C13 C18 123.2(3) . . . . ?
C15 Mo2 C13 C18 -158.7(3) . . . . ?
C11 Mo2 C13 C18 159.1(3) . . . . ?
C14 Mo2 C13 C18 -121.0(3) . . . . ?
C12 Mo2 C13 C18 121.8(3) . . . . ?
B1 Mo2 C13 C18 -1.6(3) . . . . ?
Se1 Mo2 C13 C18 -80.5(3) . . . . ?
Mo1 Mo2 C13 C18 18.2(3) . . . . ?
C12 C13 C14 C15 0.1(3) . . . . ?
C18 C13 C14 C15 -173.4(3) . . . . ?
Mo2 C13 C14 C15 64.00(18) . . . . ?
C12 C13 C14 C19 173.5(3) . . . . ?
C18 C13 C14 C19 0.1(4) . . . . ?
Mo2 C13 C14 C19 -122.6(3) . . . . ?
C12 C13 C14 Mo2 -63.91(19) . . . . ?
C18 C13 C14 Mo2 122.6(3) . . . . ?
B3 Mo2 C14 C15 -78.5(2) . . . . ?
B2 Mo2 C14 C15 -137.75(16) . . . . ?
B4 Mo2 C14 C15 12.7(3) . . . . ?
C11 Mo2 C14 C15 -37.84(15) . . . . ?
C13 Mo2 C14 C15 -115.6(2) . . . . ?
C12 Mo2 C14 C15 -79.18(17) . . . . ?
B1 Mo2 C14 C15 178.33(16) . . . . ?
Se1 Mo2 C14 C15 91.70(15) . . . . ?
Mo1 Mo2 C14 C15 140.53(15) . . . . ?
B3 Mo2 C14 C13 37.1(3) . . . . ?
B2 Mo2 C14 C13 -22.1(2) . . . . ?
B4 Mo2 C14 C13 128.3(2) . . . . ?
C15 Mo2 C14 C13 115.6(2) . . . . ?
C11 Mo2 C14 C13 77.81(16) . . . . ?
C12 Mo2 C14 C13 36.47(15) . . . . ?
B1 Mo2 C14 C13 -66.03(17) . . . . ?
Se1 Mo2 C14 C13 -152.65(13) . . . . ?
Mo1 Mo2 C14 C13 -103.82(19) . . . . ?
B3 Mo2 C14 C19 160.1(2) . . . . ?
B2 Mo2 C14 C19 100.9(2) . . . . ?
B4 Mo2 C14 C19 -108.7(3) . . . . ?
C15 Mo2 C14 C19 -121.4(3) . . . . ?
C11 Mo2 C14 C19 -159.2(3) . . . . ?
C13 Mo2 C14 C19 123.0(3) . . . . ?
C12 Mo2 C14 C19 159.4(3) . . . . ?
B1 Mo2 C14 C19 56.9(2) . . . . ?
Se1 Mo2 C14 C19 -29.7(2) . . . . ?
Mo1 Mo2 C14 C19 19.1(3) . . . . ?
C13 C14 C15 C11 -0.4(3) . . . . ?
C19 C14 C15 C11 -173.8(2) . . . . ?
Mo2 C14 C15 C11 64.15(18) . . . . ?
C13 C14 C15 C20 174.6(3) . . . . ?
C19 C14 C15 C20 1.1(4) . . . . ?
Mo2 C14 C15 C20 -120.9(3) . . . . ?
C13 C14 C15 Mo2 -64.51(18) . . . . ?
C19 C14 C15 Mo2 122.0(3) . . . . ?
C12 C11 C15 C14 0.5(3) . . . . ?
C16 C11 C15 C14 175.7(2) . . . . ?
Mo2 C11 C15 C14 -64.31(18) . . . . ?
C12 C11 C15 C20 -174.3(3) . . . . ?
C16 C11 C15 C20 0.9(5) . . . . ?
Mo2 C11 C15 C20 120.9(3) . . . . ?
C12 C11 C15 Mo2 64.81(19) . . . . ?
C16 C11 C15 Mo2 -120.0(3) . . . . ?
B3 Mo2 C15 C14 138.08(17) . . . . ?
B2 Mo2 C15 C14 77.1(2) . . . . ?
B4 Mo2 C15 C14 -172.54(16) . . . . ?
C11 Mo2 C15 C14 116.0(2) . . . . ?
C13 Mo2 C15 C14 37.81(15) . . . . ?
C12 Mo2 C15 C14 78.85(17) . . . . ?
B1 Mo2 C15 C14 -2.7(2) . . . . ?
Se1 Mo2 C15 C14 -99.08(14) . . . . ?
Mo1 Mo2 C15 C14 -137.13(16) . . . . ?
B3 Mo2 C15 C11 22.1(2) . . . . ?
B2 Mo2 C15 C11 -38.9(3) . . . . ?
B4 Mo2 C15 C11 71.49(18) . . . . ?
C14 Mo2 C15 C11 -116.0(2) . . . . ?
C13 Mo2 C15 C11 -78.16(17) . . . . ?
C12 Mo2 C15 C11 -37.12(16) . . . . ?
B1 Mo2 C15 C11 -118.63(19) . . . . ?
Se1 Mo2 C15 C11 144.95(14) . . . . ?
Mo1 Mo2 C15 C11 106.9(2) . . . . ?
B3 Mo2 C15 C20 -101.4(3) . . . . ?
B2 Mo2 C15 C20 -162.4(2) . . . . ?
B4 Mo2 C15 C20 -52.0(3) . . . . ?
C11 Mo2 C15 C20 -123.5(3) . . . . ?
C14 Mo2 C15 C20 120.6(3) . . . . ?
C13 Mo2 C15 C20 158.4(3) . . . . ?
C12 Mo2 C15 C20 -160.6(3) . . . . ?
B1 Mo2 C15 C20 117.9(2) . . . . ?
Se1 Mo2 C15 C20 21.5(2) . . . . ?
Mo1 Mo2 C15 C20 -16.6(4) . . . . ?
Mo1 Se1 C21 C22 -152.28(18) . . . . ?
Mo2 Se1 C21 C22 -85.0(2) . . . . ?
Mo1 Se1 C21 C26 32.2(2) . . . . ?
Mo2 Se1 C21 C26 99.4(2) . . . . ?
C26 C21 C22 C23 -1.5(4) . . . . ?
Se1 C21 C22 C23 -177.2(2) . . . . ?
C21 C22 C23 C24 0.5(4) . . . . ?
C22 C23 C24 C25 0.6(4) . . . . ?
C23 C24 C25 C26 -0.6(4) . . . . ?
C22 C21 C26 C25 1.5(4) . . . . ?
Se1 C21 C26 C25 177.0(2) . . . . ?
C24 C25 C26 C21 -0.4(4) . . . . ?
B1 Se2 C27 C28 -16.4(3) . . . . ?
B1 Se2 C27 C32 165.1(2) . . . . ?
C32 C27 C28 C29 0.7(4) . . . . ?
Se2 C27 C28 C29 -177.8(2) . . . . ?
C27 C28 C29 C30 1.1(4) . . . . ?
C28 C29 C30 C31 -1.7(4) . . . . ?
C29 C30 C31 C32 0.5(4) . . . . ?
C30 C31 C32 C27 1.3(5) . . . . ?
C28 C27 C32 C31 -1.8(4) . . . . ?
Se2 C27 C32 C31 176.8(2) . . . . ?
B4 Se3 C33 C38 50.5(3) . . . . ?
B4 Se3 C33 C34 -131.3(2) . . . . ?
C38 C33 C34 C35 -0.4(4) . . . . ?
Se3 C33 C34 C35 -178.7(2) . . . . ?
C33 C34 C35 C36 0.1(5) . . . . ?
C34 C35 C36 C37 0.2(5) . . . . ?
C35 C36 C37 C38 -0.1(5) . . . . ?
C34 C33 C38 C37 0.5(4) . . . . ?
Se3 C33 C38 C37 178.7(2) . . . . ?
C36 C37 C38 C33 -0.2(4) . . . . ?
